data_2229215
loop_
_publ_author_name
'Maharramov, Abel M.'
'Ismiyev, Arif I.'
'Rashidov, Bahruz A.'
'Rahimova, Gunel M.'
'Allahverdiyev, Mirza A.'

_publ_section_title
;
 <i>rac</i>-Diethyl
 9-hydroxy-9-methyl-7-phenyl-1,4-diazaspiro[4.5]decane-6,8-dicarboxylate
;
_journal_coeditor_code SI2321
_journal_issue 2
_journal_name_full 'Acta Crystallographica Section E'
_journal_page_first o291
_journal_paper_doi 10.1107/S1600536810054498
_journal_volume 67
_journal_year 2011
_chemical_formula_iupac 'C21 H30 N2 O5'
_chemical_formula_moiety 'C21 H30 N2 O5'
_chemical_formula_sum 'C21 H30 N2 O5'
_chemical_formula_weight 390.47
_chemical_name_systematic
;
<i>rac</i>-Diethyl
9-hydroxy-9-methyl-7-phenyl-1,4-diazaspiro[4.5]decane-6,8-dicarboxylate
;
_space_group_IT_number 2
_symmetry_cell_setting triclinic
_symmetry_space_group_name_Hall '-P 1'
_symmetry_space_group_name_H-M 'P -1'
_atom_sites_solution_hydrogens difmap
_atom_sites_solution_primary direct
_atom_sites_solution_secondary difmap
_audit_creation_method SHELXL-97
_cell_angle_alpha 103.000(4)
_cell_angle_beta 97.413(4)
_cell_angle_gamma 97.736(4)
_cell_formula_units_Z 2
_cell_length_a 9.4140(17)
_cell_length_b 10.7606(19)
_cell_length_c 10.7874(19)
_cell_measurement_reflns_used 1499
_cell_measurement_temperature 296(2)
_cell_measurement_theta_max 26.266
_cell_measurement_theta_min 2.406
_cell_volume 1040.6(3)
_computing_cell_refinement 'SAINT-Plus (Bruker, 2001)'
_computing_data_collection 'APEX2 (Bruker, 2005)'
_computing_data_reduction 'SAINT-Plus (Bruker, 2001)'
_computing_molecular_graphics 'SHELXTL (Sheldrick, 2008)'
_computing_publication_material 'SHELXL97 (Sheldrick, 2008)'
_computing_structure_refinement 'SHELXS97 (Sheldrick, 2008)'
_computing_structure_solution 'SHELXL97 (Sheldrick, 2008)'
_diffrn_ambient_temperature 296(2)
_diffrn_measured_fraction_theta_full 0.981
_diffrn_measured_fraction_theta_max 0.981
_diffrn_measurement_device_type 'Bruker APEXII CCD'
_diffrn_measurement_method '\f and \w'
_diffrn_radiation_monochromator graphite
_diffrn_radiation_source 'fine-focus sealed tube'
_diffrn_radiation_type MoK\a
_diffrn_radiation_wavelength 0.71073
_diffrn_reflns_av_R_equivalents 0.0649
_diffrn_reflns_av_sigmaI/netI 0.1083
_diffrn_reflns_limit_h_max 11
_diffrn_reflns_limit_h_min -11
_diffrn_reflns_limit_k_max 12
_diffrn_reflns_limit_k_min -13
_diffrn_reflns_limit_l_max 13
_diffrn_reflns_limit_l_min -13
_diffrn_reflns_number 8475
_diffrn_reflns_theta_full 26.54
_diffrn_reflns_theta_max 26.54
_diffrn_reflns_theta_min 1.97
_exptl_absorpt_coefficient_mu 0.089
_exptl_absorpt_correction_T_max 0.9868
_exptl_absorpt_correction_T_min 0.9825
_exptl_absorpt_correction_type multi-scan
_exptl_absorpt_process_details '(SADABS; Bruker, 2001)'
_exptl_crystal_colour colorless
_exptl_crystal_density_diffrn 1.246
_exptl_crystal_density_method 'not measured'
_exptl_crystal_description prism
_exptl_crystal_F_000 420
_exptl_crystal_size_max 0.20
_exptl_crystal_size_mid 0.20
_exptl_crystal_size_min 0.15
_refine_diff_density_max 0.298
_refine_diff_density_min -0.247
_refine_ls_extinction_method none
_refine_ls_goodness_of_fit_ref 0.998
_refine_ls_hydrogen_treatment mixed
_refine_ls_matrix_type full
_refine_ls_number_parameters 288
_refine_ls_number_reflns 4252
_refine_ls_number_restraints 45
_refine_ls_restrained_S_all 1.003
_refine_ls_R_factor_all 0.1328
_refine_ls_R_factor_gt 0.0675
_refine_ls_shift/su_max 0.001
_refine_ls_shift/su_mean 0.000
_refine_ls_structure_factor_coef Fsqd
_refine_ls_weighting_details 'w=1/[\s^2^(Fo^2^)+(0.0700P)^2^] where P=(Fo^2^+2Fc^2^)/3'
_refine_ls_weighting_scheme calc
_refine_ls_wR_factor_gt 0.1489
_refine_ls_wR_factor_ref 0.1754
_reflns_number_gt 2225
_reflns_number_total 4252
_reflns_threshold_expression I>2\s(I)
_cod_data_source_file si2321.cif
_cod_data_source_block I
_cod_database_code 2229215
_cod_database_fobs_code 2229215

loop_
_symmetry_equiv_pos_as_xyz
'x, y, z'
'-x, -y, -z'

loop_
_atom_site_type_symbol
_atom_site_label
_atom_site_fract_x
_atom_site_fract_y
_atom_site_fract_z
_atom_site_U_iso_or_equiv
_atom_site_adp_type
_atom_site_calc_flag
_atom_site_refinement_flags
_atom_site_occupancy
_atom_site_disorder_assembly
_atom_site_disorder_group
O O1 0.3602(2) 0.2303(2) 0.8120(2) 0.0732(7) Uani d D 1 . .
O O2 0.36432(19) 0.2704(2) 0.61942(18) 0.0567(6) Uani d . 1 . .
O O3 0.91777(17) 0.3860(2) 0.62626(17) 0.0562(6) Uani d D 1 . .
O O4 1.06405(19) 0.4465(3) 0.8161(2) 0.0732(7) Uani d . 1 . .
O O5 0.7805(2) 0.6254(2) 0.68461(18) 0.0491(5) Uani d . 1 . .
H H5O 0.688(3) 0.594(3) 0.660(3) 0.058(9) Uiso d . 1 . .
N N1 0.3905(2) 0.5684(3) 0.8533(2) 0.0424(6) Uani d . 1 . .
H H1N 0.315(3) 0.499(3) 0.833(3) 0.050(8) Uiso d . 1 . .
C C2 0.3457(3) 0.6699(3) 0.7935(3) 0.0564(8) Uani d . 1 . .
H H2A 0.3883 0.7548 0.8481 0.068 Uiso calc R 1 . .
H H2B 0.2407 0.6629 0.7811 0.068 Uiso calc R 1 . .
C C3 0.3994(3) 0.6504(3) 0.6627(3) 0.0560(8) Uani d . 1 . .
H H3A 0.3178 0.6241 0.5923 0.067 Uiso calc R 1 . .
H H3B 0.4564 0.7299 0.6558 0.067 Uiso calc R 1 . .
N N4 0.4897(2) 0.5477(3) 0.6591(2) 0.0429(6) Uani d . 1 . .
H H4N 0.441(3) 0.474(3) 0.615(3) 0.066(11) Uiso d . 1 . .
C C5 0.5167(2) 0.5335(3) 0.7942(2) 0.0364(7) Uani d . 1 A .
C C6 0.5414(2) 0.3967(3) 0.8005(2) 0.0355(6) Uani d . 1 . .
H H6A 0.5591 0.3945 0.8915 0.043 Uiso calc R 1 A .
C C7 0.6766(2) 0.3630(2) 0.7404(2) 0.0342(6) Uani d . 1 A .
H H7A 0.6592 0.3675 0.6501 0.041 Uiso calc R 1 . .
C C8 0.8119(2) 0.4630(3) 0.8092(2) 0.0376(6) Uani d . 1 . .
H H8A 0.8285 0.4572 0.8991 0.045 Uiso calc R 1 A .
C C9 0.7911(2) 0.6047(3) 0.8112(2) 0.0411(7) Uani d . 1 A .
C C10 0.6525(2) 0.6281(3) 0.8664(2) 0.0406(7) Uani d . 1 . .
H H10A 0.6666 0.6229 0.9556 0.049 Uiso calc R 1 A .
H H10B 0.6369 0.7152 0.8654 0.049 Uiso calc R 1 . .
C C11 0.4127(2) 0.2941(3) 0.7330(3) 0.0412(7) Uani d . 1 A .
C C12 0.256(2) 0.1166(13) 0.7402(10) 0.112(8) Uani d PDU 0.46(3) A 1
H H12A 0.3007 0.0637 0.6758 0.134 Uiso calc PR 0.46(3) A 1
H H12B 0.1726 0.1422 0.6967 0.134 Uiso calc PR 0.46(3) A 1
C C13 0.210(3) 0.0405(15) 0.8359(14) 0.132(8) Uani d PDU 0.46(3) A 1
H H13A 0.2952 0.0263 0.8869 0.198 Uiso calc PR 0.46(3) A 1
H H13B 0.1529 -0.0413 0.7897 0.198 Uiso calc PR 0.46(3) A 1
H H13C 0.1541 0.0886 0.8912 0.198 Uiso calc PR 0.46(3) A 1
C C12' 0.2401(8) 0.1223(6) 0.7744(17) 0.094(4) Uani d PDU 0.54(3) A 2
H H12C 0.2007 0.1075 0.6837 0.112 Uiso calc PR 0.54(3) A 2
H H12D 0.1634 0.1405 0.8243 0.112 Uiso calc PR 0.54(3) A 2
C C13' 0.299(2) 0.0036(7) 0.800(2) 0.135(7) Uani d PDU 0.54(3) A 2
H H13D 0.3728 -0.0150 0.7481 0.203 Uiso calc PR 0.54(3) A 2
H H13E 0.2214 -0.0692 0.7781 0.203 Uiso calc PR 0.54(3) A 2
H H13F 0.3400 0.0202 0.8894 0.203 Uiso calc PR 0.54(3) A 2
C C14 0.6973(2) 0.2259(3) 0.7422(2) 0.0410(7) Uani d . 1 . .
C C15 0.6688(3) 0.1281(3) 0.6296(3) 0.0551(8) Uani d . 1 A .
H H15A 0.6359 0.1469 0.5519 0.066 Uiso calc R 1 . .
C C16 0.6883(4) 0.0033(3) 0.6304(4) 0.0686(10) Uani d . 1 . .
H H16A 0.6686 -0.0605 0.5534 0.082 Uiso calc R 1 A .
C C17 0.7361(4) -0.0276(4) 0.7424(4) 0.0756(11) Uani d . 1 A .
H H17A 0.7496 -0.1116 0.7422 0.091 Uiso calc R 1 . .
C C18 0.7639(4) 0.0667(4) 0.8552(4) 0.0831(12) Uani d . 1 . .
H H18A 0.7956 0.0461 0.9322 0.100 Uiso calc R 1 A .
C C19 0.7453(3) 0.1934(3) 0.8562(3) 0.0623(9) Uani d . 1 A .
H H19A 0.7651 0.2565 0.9337 0.075 Uiso calc R 1 . .
C C20 0.9451(3) 0.4310(3) 0.7527(3) 0.0441(7) Uani d . 1 A .
C C21 1.0367(3) 0.3475(3) 0.5612(3) 0.0775(11) Uani d D 1 . .
H H21A 1.1162 0.3383 0.6235 0.093 Uiso calc R 1 . .
H H21B 1.0721 0.4128 0.5184 0.093 Uiso calc R 1 . .
C C22 0.9815(4) 0.2206(4) 0.4639(4) 0.1019(15) Uani d D 1 . .
H H22A 1.0557 0.1982 0.4138 0.153 Uiso calc R 1 . .
H H22B 0.8969 0.2282 0.4079 0.153 Uiso calc R 1 . .
H H22C 0.9568 0.1544 0.5078 0.153 Uiso calc R 1 . .
C C23 0.9203(3) 0.7006(3) 0.8929(3) 0.0595(9) Uani d . 1 . .
H H23A 0.8995 0.7868 0.9026 0.089 Uiso calc R 1 A .
H H23B 1.0042 0.6927 0.8515 0.089 Uiso calc R 1 . .
H H23C 0.9391 0.6829 0.9762 0.089 Uiso calc R 1 . .

loop_
_atom_site_aniso_label
_atom_site_aniso_U_11
_atom_site_aniso_U_22
_atom_site_aniso_U_33
_atom_site_aniso_U_12
_atom_site_aniso_U_13
_atom_site_aniso_U_23
O1 0.0710(13) 0.0810(19) 0.0586(13) -0.0124(13) 0.0097(11) 0.0138(13)
O2 0.0493(11) 0.0633(15) 0.0474(12) 0.0136(10) -0.0061(9) -0.0016(10)
O3 0.0418(10) 0.0800(16) 0.0534(12) 0.0329(10) 0.0173(9) 0.0114(11)
O4 0.0328(10) 0.102(2) 0.0834(15) 0.0261(11) -0.0001(10) 0.0167(14)
O5 0.0466(11) 0.0612(15) 0.0510(11) 0.0233(10) 0.0172(9) 0.0243(10)
N1 0.0373(12) 0.0513(16) 0.0436(12) 0.0239(11) 0.0130(10) 0.0089(12)
C2 0.0543(16) 0.057(2) 0.0702(19) 0.0360(15) 0.0194(14) 0.0199(16)
C3 0.0556(16) 0.065(2) 0.0602(18) 0.0365(16) 0.0065(14) 0.0272(17)
N4 0.0445(12) 0.0558(18) 0.0309(11) 0.0248(12) 0.0012(10) 0.0092(12)
C5 0.0333(12) 0.0494(18) 0.0289(12) 0.0223(12) 0.0066(10) 0.0048(12)
C6 0.0328(12) 0.0468(17) 0.0287(12) 0.0189(11) 0.0048(10) 0.0060(12)
C7 0.0347(12) 0.0427(17) 0.0283(12) 0.0194(11) 0.0038(10) 0.0080(11)
C8 0.0344(12) 0.0480(18) 0.0330(13) 0.0178(12) 0.0033(10) 0.0104(12)
C9 0.0373(13) 0.0495(18) 0.0394(14) 0.0176(12) 0.0062(11) 0.0109(13)
C10 0.0411(13) 0.0472(18) 0.0348(13) 0.0206(12) 0.0053(11) 0.0057(12)
C11 0.0345(12) 0.0481(19) 0.0409(15) 0.0189(12) 0.0089(12) 0.0020(14)
C12 0.108(9) 0.134(15) 0.063(8) -0.066(9) 0.013(6) 0.011(7)
C13 0.190(18) 0.095(11) 0.097(8) -0.027(11) 0.049(9) 0.012(8)
C12' 0.117(8) 0.091(9) 0.059(6) -0.032(7) 0.021(6) 0.018(5)
C13' 0.158(12) 0.082(8) 0.148(13) -0.023(7) -0.012(9) 0.036(9)
C14 0.0328(12) 0.0499(18) 0.0425(14) 0.0192(12) 0.0078(11) 0.0080(13)
C15 0.0654(18) 0.055(2) 0.0471(16) 0.0271(15) 0.0097(14) 0.0066(15)
C16 0.082(2) 0.052(2) 0.072(2) 0.0242(18) 0.0210(18) 0.0047(19)
C17 0.087(2) 0.049(2) 0.103(3) 0.0321(19) 0.022(2) 0.027(2)
C18 0.107(3) 0.078(3) 0.077(3) 0.040(2) 0.003(2) 0.039(2)
C19 0.084(2) 0.058(2) 0.0484(17) 0.0287(18) -0.0020(15) 0.0175(16)
C20 0.0327(13) 0.0464(18) 0.0576(17) 0.0181(12) 0.0078(12) 0.0150(14)
C21 0.0517(17) 0.095(3) 0.096(3) 0.0381(18) 0.0391(17) 0.012(2)
C22 0.078(2) 0.111(4) 0.109(3) 0.032(2) 0.045(2) -0.014(3)
C23 0.0449(15) 0.057(2) 0.073(2) 0.0142(14) 0.0044(14) 0.0068(17)

loop_
_atom_type_symbol
_atom_type_description
_atom_type_scat_dispersion_real
_atom_type_scat_dispersion_imag
_atom_type_scat_source
C C 0.0033 0.0016 'International Tables Vol C Tables 4.2.6.8 and 6.1.1.4'
H H 0.0000 0.0000 'International Tables Vol C Tables 4.2.6.8 and 6.1.1.4'
N N 0.0061 0.0033 'International Tables Vol C Tables 4.2.6.8 and 6.1.1.4'
O O 0.0106 0.0060 'International Tables Vol C Tables 4.2.6.8 and 6.1.1.4'

loop_
_geom_angle_atom_site_label_1
_geom_angle_atom_site_label_2
_geom_angle_atom_site_label_3
_geom_angle_site_symmetry_1
_geom_angle_site_symmetry_3
_geom_angle
_geom_angle_publ_flag
C11 O1 C12 . . 110.4(5) ?
C11 O1 C12' . . 124.8(8) ?
C12 O1 C12' . . 16.3(9) ?
C20 O3 C21 . . 117.9(2) ?
C9 O5 H5O . . 97(2) ?
C2 N1 C5 . . 104.2(2) ?
C2 N1 H1N . . 108.9(19) ?
C5 N1 H1N . . 111.4(16) ?
N1 C2 C3 . . 107.0(2) ?
N1 C2 H2A . . 110.3 ?
C3 C2 H2A . . 110.3 ?
N1 C2 H2B . . 110.3 ?
C3 C2 H2B . . 110.3 ?
H2A C2 H2B . . 108.6 ?
N4 C3 C2 . . 105.8(2) ?
N4 C3 H3A . . 110.6 ?
C2 C3 H3A . . 110.6 ?
N4 C3 H3B . . 110.6 ?
C2 C3 H3B . . 110.6 ?
H3A C3 H3B . . 108.7 ?
C3 N4 C5 . . 105.42(19) ?
C3 N4 H4N . . 111(2) ?
C5 N4 H4N . . 105(2) ?
N1 C5 N4 . . 106.77(18) ?
N1 C5 C10 . . 109.25(19) ?
N4 C5 C10 . . 108.6(2) ?
N1 C5 C6 . . 111.7(2) ?
N4 C5 C6 . . 112.5(2) ?
C10 C5 C6 . . 107.91(19) ?
C11 C6 C5 . . 112.78(19) ?
C11 C6 C7 . . 108.50(18) ?
C5 C6 C7 . . 110.9(2) ?
C11 C6 H6A . . 108.2 ?
C5 C6 H6A . . 108.2 ?
C7 C6 H6A . . 108.2 ?
C14 C7 C8 . . 112.20(19) ?
C14 C7 C6 . . 110.7(2) ?
C8 C7 C6 . . 110.38(18) ?
C14 C7 H7A . . 107.8 ?
C8 C7 H7A . . 107.8 ?
C6 C7 H7A . . 107.8 ?
C20 C8 C7 . . 111.2(2) ?
C20 C8 C9 . . 111.4(2) ?
C7 C8 C9 . . 112.87(18) ?
C20 C8 H8A . . 107.0 ?
C7 C8 H8A . . 107.0 ?
C9 C8 H8A . . 107.0 ?
O5 C9 C23 . . 106.6(2) ?
O5 C9 C10 . . 110.33(19) ?
C23 C9 C10 . . 110.1(2) ?
O5 C9 C8 . . 110.8(2) ?
C23 C9 C8 . . 110.9(2) ?
C10 C9 C8 . . 108.1(2) ?
C5 C10 C9 . . 114.35(19) ?
C5 C10 H10A . . 108.7 ?
C9 C10 H10A . . 108.7 ?
C5 C10 H10B . . 108.7 ?
C9 C10 H10B . . 108.7 ?
H10A C10 H10B . . 107.6 ?
O2 C11 O1 . . 123.4(3) ?
O2 C11 C6 . . 124.7(3) ?
O1 C11 C6 . . 111.8(2) ?
O1 C12 C13 . . 107.8(3) ?
O1 C12 H12A . . 110.2 ?
C13 C12 H12A . . 110.2 ?
O1 C12 H12B . . 110.2 ?
C13 C12 H12B . . 110.2 ?
H12A C12 H12B . . 108.5 ?
O1 C12' C13' . . 107.4(3) ?
O1 C12' H12C . . 110.2 ?
C13' C12' H12C . . 110.2 ?
O1 C12' H12D . . 110.2 ?
C13' C12' H12D . . 110.2 ?
H12C C12' H12D . . 108.5 ?
C12' C13' H13D . . 109.5 ?
C12' C13' H13E . . 109.5 ?
H13D C13' H13E . . 109.5 ?
C12' C13' H13F . . 109.5 ?
H13D C13' H13F . . 109.5 ?
H13E C13' H13F . . 109.5 ?
C15 C14 C19 . . 117.4(3) ?
C15 C14 C7 . . 121.0(2) ?
C19 C14 C7 . . 121.6(2) ?
C16 C15 C14 . . 121.3(3) ?
C16 C15 H15A . . 119.3 ?
C14 C15 H15A . . 119.3 ?
C17 C16 C15 . . 120.9(3) ?
C17 C16 H16A . . 119.6 ?
C15 C16 H16A . . 119.6 ?
C16 C17 C18 . . 119.1(3) ?
C16 C17 H17A . . 120.4 ?
C18 C17 H17A . . 120.4 ?
C17 C18 C19 . . 120.9(4) ?
C17 C18 H18A . . 119.6 ?
C19 C18 H18A . . 119.6 ?
C14 C19 C18 . . 120.4(3) ?
C14 C19 H19A . . 119.8 ?
C18 C19 H19A . . 119.8 ?
O4 C20 O3 . . 123.6(2) ?
O4 C20 C8 . . 123.6(3) ?
O3 C20 C8 . . 112.8(2) ?
O3 C21 C22 . . 108.4(2) ?
O3 C21 H21A . . 110.0 ?
C22 C21 H21A . . 110.0 ?
O3 C21 H21B . . 110.0 ?
C22 C21 H21B . . 110.0 ?
H21A C21 H21B . . 108.4 ?
C21 C22 H22A . . 109.5 ?
C21 C22 H22B . . 109.5 ?
H22A C22 H22B . . 109.5 ?
C21 C22 H22C . . 109.5 ?
H22A C22 H22C . . 109.5 ?
H22B C22 H22C . . 109.5 ?
C9 C23 H23A . . 109.5 ?
C9 C23 H23B . . 109.5 ?
H23A C23 H23B . . 109.5 ?
C9 C23 H23C . . 109.5 ?
H23A C23 H23C . . 109.5 ?
H23B C23 H23C . . 109.5 ?

loop_
_geom_bond_atom_site_label_1
_geom_bond_atom_site_label_2
_geom_bond_site_symmetry_2
_geom_bond_distance
_geom_bond_publ_flag
O1 C11 . 1.312(4) ?
O1 C12 . 1.452(3) ?
O1 C12' . 1.452(3) ?
O2 C11 . 1.207(3) ?
O3 C20 . 1.319(3) ?
O3 C21 . 1.454(2) ?
O4 C20 . 1.204(3) ?
O5 C9 . 1.426(3) ?
O5 H5O . 0.87(3) ?
N1 C2 . 1.469(4) ?
N1 C5 . 1.472(3) ?
N1 H1N . 0.93(3) ?
C2 C3 . 1.539(4) ?
C2 H2A . 0.9700 ?
C2 H2B . 0.9700 ?
C3 N4 . 1.479(3) ?
C3 H3A . 0.9700 ?
C3 H3B . 0.9700 ?
N4 C5 . 1.491(3) ?
N4 H4N . 0.86(3) ?
C5 C10 . 1.521(4) ?
C5 C6 . 1.536(4) ?
C6 C11 . 1.507(4) ?
C6 C7 . 1.550(3) ?
C6 H6A . 0.9800 ?
C7 C14 . 1.518(4) ?
C7 C8 . 1.536(3) ?
C7 H7A . 0.9800 ?
C8 C20 . 1.511(3) ?
C8 C9 . 1.558(4) ?
C8 H8A . 0.9800 ?
C9 C23 . 1.515(4) ?
C9 C10 . 1.531(3) ?
C10 H10A . 0.9700 ?
C10 H10B . 0.9700 ?
C12 C13 . 1.524(3) ?
C12 H12A . 0.9700 ?
C12 H12B . 0.9700 ?
C13 H13A . 0.9600 ?
C13 H13B . 0.9600 ?
C13 H13C . 0.9600 ?
C12' C13' . 1.525(3) ?
C12' H12C . 0.9700 ?
C12' H12D . 0.9700 ?
C13' H13D . 0.9600 ?
C13' H13E . 0.9600 ?
C13' H13F . 0.9600 ?
C14 C15 . 1.385(4) ?
C14 C19 . 1.390(4) ?
C15 C16 . 1.382(5) ?
C15 H15A . 0.9300 ?
C16 C17 . 1.361(5) ?
C16 H16A . 0.9300 ?
C17 C18 . 1.367(5) ?
C17 H17A . 0.9300 ?
C18 C19 . 1.395(5) ?
C18 H18A . 0.9300 ?
C19 H19A . 0.9300 ?
C21 C22 . 1.503(3) ?
C21 H21A . 0.9700 ?
C21 H21B . 0.9700 ?
C22 H22A . 0.9600 ?
C22 H22B . 0.9600 ?
C22 H22C . 0.9600 ?
C23 H23A . 0.9600 ?
C23 H23B . 0.9600 ?
C23 H23C . 0.9600 ?

loop_
_geom_hbond_atom_site_label_D
_geom_hbond_atom_site_label_H
_geom_hbond_atom_site_label_A
_geom_hbond_site_symmetry_A
_geom_hbond_distance_DH
_geom_hbond_distance_HA
_geom_hbond_distance_DA
_geom_hbond_angle_DHA
_geom_hbond_publ_flag
O5 H5O N4 1_555 0.87(3) 1.87(3) 2.714(4) 163(3) yes
N4 H4N O2 1_555 0.86(4) 2.23(4) 2.971(4) 144(4) yes
N1 H1N O4 1_455 0.93(3) 2.32(3) 3.113(3) 143 yes

loop_
_geom_torsion_atom_site_label_1
_geom_torsion_atom_site_label_2
_geom_torsion_atom_site_label_3
_geom_torsion_atom_site_label_4
_geom_torsion_site_symmetry_1
_geom_torsion_site_symmetry_2
_geom_torsion_site_symmetry_3
_geom_torsion_site_symmetry_4
_geom_torsion
_geom_torsion_publ_flag
C5 N1 C2 C3 . . . . 24.6(3) ?
N1 C2 C3 N4 . . . . -6.9(3) ?
C2 C3 N4 C5 . . . . -13.4(3) ?
C2 N1 C5 N4 . . . . -33.6(3) ?
C2 N1 C5 C10 . . . . 83.7(3) ?
C2 N1 C5 C6 . . . . -157.0(2) ?
C3 N4 C5 N1 . . . . 29.4(3) ?
C3 N4 C5 C10 . . . . -88.3(2) ?
C3 N4 C5 C6 . . . . 152.3(2) ?
N1 C5 C6 C11 . . . . 59.3(3) ?
N4 C5 C6 C11 . . . . -60.8(3) ?
C10 C5 C6 C11 . . . . 179.39(18) ?
N1 C5 C6 C7 . . . . -178.81(18) ?
N4 C5 C6 C7 . . . . 61.1(2) ?
C10 C5 C6 C7 . . . . -58.7(2) ?
C11 C6 C7 C14 . . . . -53.4(3) ?
C5 C6 C7 C14 . . . . -177.81(19) ?
C11 C6 C7 C8 . . . . -178.3(2) ?
C5 C6 C7 C8 . . . . 57.3(3) ?
C14 C7 C8 C20 . . . . 55.4(3) ?
C6 C7 C8 C20 . . . . 179.4(2) ?
C14 C7 C8 C9 . . . . -178.55(19) ?
C6 C7 C8 C9 . . . . -54.5(3) ?
C20 C8 C9 O5 . . . . 57.6(3) ?
C7 C8 C9 O5 . . . . -68.3(2) ?
C20 C8 C9 C23 . . . . -60.6(3) ?
C7 C8 C9 C23 . . . . 173.5(2) ?
C20 C8 C9 C10 . . . . 178.6(2) ?
C7 C8 C9 C10 . . . . 52.7(3) ?
N1 C5 C10 C9 . . . . -178.1(2) ?
N4 C5 C10 C9 . . . . -62.0(3) ?
C6 C5 C10 C9 . . . . 60.2(3) ?
O5 C9 C10 C5 . . . . 64.7(3) ?
C23 C9 C10 C5 . . . . -177.9(2) ?
C8 C9 C10 C5 . . . . -56.6(3) ?
C12 O1 C11 O2 . . . . 9.9(12) ?
C12' O1 C11 O2 . . . . 1.2(6) ?
C12 O1 C11 C6 . . . . -168.6(11) ?
C12' O1 C11 C6 . . . . -177.4(5) ?
C5 C6 C11 O2 . . . . 61.6(3) ?
C7 C6 C11 O2 . . . . -61.6(3) ?
C5 C6 C11 O1 . . . . -119.8(2) ?
C7 C6 C11 O1 . . . . 116.9(2) ?
C11 O1 C12 C13 . . . . 175(2) ?
C12' O1 C12 C13 . . . . -32(3) ?
C11 O1 C12' C13' . . . . 116.7(18) ?
C12 O1 C12' C13' . . . . 86(4) ?
C8 C7 C14 C15 . . . . -128.3(2) ?
C6 C7 C14 C15 . . . . 107.9(3) ?
C8 C7 C14 C19 . . . . 51.7(3) ?
C6 C7 C14 C19 . . . . -72.1(3) ?
C19 C14 C15 C16 . . . . -0.5(4) ?
C7 C14 C15 C16 . . . . 179.6(3) ?
C14 C15 C16 C17 . . . . 0.1(5) ?
C15 C16 C17 C18 . . . . 0.4(5) ?
C16 C17 C18 C19 . . . . -0.6(6) ?
C15 C14 C19 C18 . . . . 0.2(5) ?
C7 C14 C19 C18 . . . . -179.8(3) ?
C17 C18 C19 C14 . . . . 0.3(6) ?
C21 O3 C20 O4 . . . . 3.1(4) ?
C21 O3 C20 C8 . . . . -177.9(2) ?
C7 C8 C20 O4 . . . . -142.5(3) ?
C9 C8 C20 O4 . . . . 90.6(3) ?
C7 C8 C20 O3 . . . . 38.5(3) ?
C9 C8 C20 O3 . . . . -88.4(3) ?
C20 O3 C21 C22 . . . . 135.8(3) ?
